data_7128772
loop_
_publ_author_name
'Hartmann, Deborah'
'Braner, Sven'
'Greb, Lutz'

_publ_section_title
;
 Bis(perchlorocatecholato)silane and heteroleptic bidonors: hidden
 frustrated Lewis pairs resulting from ring strain.
;
_journal_issue 69
_journal_name_full 'Chemical communications (Cambridge, England)'
_journal_page_first 8572
_journal_page_last 8575
_journal_paper_doi 10.1039/d1cc03452a
_journal_volume 57
_journal_year 2021
_chemical_formula_moiety '2(C37 H20 Cl8 N O7 P Si), 3(C H2 Cl2)'
_chemical_formula_sum 'C77 H46 Cl22 N2 O14 P2 Si2'
_chemical_formula_weight 2121.18
_chemical_properties_physical Moisture-sensitive
_space_group_crystal_system triclinic
_space_group_IT_number 2
_space_group_name_Hall '-P 1'
_space_group_name_H-M_alt 'P -1'
_atom_sites_solution_hydrogens geom
_atom_sites_solution_primary direct
_audit_creation_method
;
FinalCif V85 by Daniel Kratzert, Freiburg 2021,
https://github.com/dkratzert/FinalCif
;
_audit_update_record
;
2021-06-20 deposited with the CCDC.	2021-07-27 downloaded from the CCDC.
;
_cell_angle_alpha 83.309(3)
_cell_angle_beta 88.887(2)
_cell_angle_gamma 67.403(3)
_cell_formula_units_Z 1
_cell_length_a 11.1778(8)
_cell_length_b 11.9331(9)
_cell_length_c 17.3665(12)
_cell_measurement_reflns_used 1432
_cell_measurement_temperature 100(2)
_cell_measurement_theta_max 22.066
_cell_measurement_theta_min 2.335
_cell_volume 2123.2(3)
_computing_cell_refinement 'SAINT V8.40A'
_computing_data_collection 'Bruker BIS V6.2.14/2020-04-30'
_computing_data_reduction 'SAINT V8.40A'
_computing_structure_refinement 'SHELXL-2018/3 (Sheldrick, 2018)'
_computing_structure_solution 'SHELXT 2014/5 (Sheldrick, 2014)'
_diffrn_ambient_environment N~2~
_diffrn_ambient_temperature 100(2)
_diffrn_detector CPAD
_diffrn_detector_area_resol_mean 7.41
_diffrn_detector_type 'Bruker PHOTON III'
_diffrn_measured_fraction_theta_full 0.933
_diffrn_measured_fraction_theta_max 0.933
_diffrn_measurement_device 'three-circle diffractometer'
_diffrn_measurement_device_type 'Bruker D8 VENTURE dual wavelength Mo/Cu'
_diffrn_measurement_method '\w and \f scans'
_diffrn_measurement_specimen_support 'MiTeGen micromount'
_diffrn_radiation_monochromator 'mirror optics'
_diffrn_radiation_probe x-ray
_diffrn_radiation_type MoK\a
_diffrn_radiation_wavelength 0.71073
_diffrn_reflns_av_R_equivalents 0.0835
_diffrn_reflns_av_unetI/netI 0.0668
_diffrn_reflns_Laue_measured_fraction_full 0.933
_diffrn_reflns_Laue_measured_fraction_max 0.933
_diffrn_reflns_number 6981
_diffrn_reflns_point_group_measured_fraction_full 0.933
_diffrn_reflns_point_group_measured_fraction_max 0.933
_diffrn_reflns_theta_full 24.996
_diffrn_reflns_theta_max 24.996
_diffrn_reflns_theta_min 1.974
_diffrn_source 'microfocus sealed X-ray tube'
_diffrn_source_current 1.4
_diffrn_source_type 'Incoatec I\ms'
_diffrn_source_voltage 50.0
_exptl_absorpt_coefficient_mu 0.837
_exptl_absorpt_correction_T_max 0.745492
_exptl_absorpt_correction_T_min 0.566613
_exptl_absorpt_correction_type multi-scan
_exptl_absorpt_process_details
;
TWINABS - Bruker AXS scaling for twinned crystals - Version 2012/1: Krause, L.,
Herbst-Irmer, R., Sheldrick G.M. & Stalke D., J. Appl. Cryst. 48 (2015) 3-10
;
_exptl_crystal_colour colorless
_exptl_crystal_density_diffrn 1.659
_exptl_crystal_description block
_exptl_crystal_F_000 1066
_exptl_crystal_size_max 0.220
_exptl_crystal_size_mid 0.186
_exptl_crystal_size_min 0.104
_refine_diff_density_max 0.555
_refine_diff_density_min -0.419
_refine_diff_density_rms 0.100
_refine_ls_extinction_method none
_refine_ls_goodness_of_fit_ref 1.055
_refine_ls_hydrogen_treatment constr
_refine_ls_matrix_type full
_refine_ls_number_parameters 550
_refine_ls_number_reflns 6981
_refine_ls_number_restraints 477
_refine_ls_restrained_S_all 1.030
_refine_ls_R_factor_all 0.0743
_refine_ls_R_factor_gt 0.0530
_refine_ls_shift/su_max 0.011
_refine_ls_shift/su_mean 0.000
_refine_ls_structure_factor_coef Fsqd
_refine_ls_weighting_details 'w=1/[\s^2^(Fo^2^)+(0.0360P)^2^+6.1257P] where P=(Fo^2^+2Fc^2^)/3'
_refine_ls_weighting_scheme calc
_refine_ls_wR_factor_gt 0.1134
_refine_ls_wR_factor_ref 0.1207
_reflns_Friedel_coverage 0.000
_reflns_number_gt 5828
_reflns_number_total 6981
_reflns_threshold_expression 'I > 2\s(I)'
_twin_special_details 'The data was integrated as a 2-component twin.'
_twin_individual_id 2
_twin_individual_twin_matrix_11 -0.00931
_twin_individual_twin_matrix_12 -0.03908
_twin_individual_twin_matrix_13 1.00304
_twin_individual_twin_matrix_21 0.99689
_twin_individual_twin_matrix_22 -0.02071
_twin_individual_twin_matrix_23 0.01685
_twin_individual_twin_matrix_31 0.01008
_twin_individual_twin_matrix_32 0.99611
_twin_individual_twin_matrix_33 0.09212
_cod_data_source_file d1cc03452a2.cif
_cod_data_source_block mo_dh431_0m_4
_cod_depositor_comments 'Adding full bibliography for 7128765--7128778.cif.'
_cod_database_code 7128772
_shelx_shelxl_version_number 2018/3
_shelx_space_group_comment
;
The symmetry employed for this shelxl refinement is uniquely defined
by the following loop, which should always be used as a source of
symmetry information in preference to the above space-group names.
They are only intended as comments.
;
_shelx_estimated_absorpt_t_min 0.837
_shelx_estimated_absorpt_t_max 0.918
_olex2_diffrn_ambient_temperature_device 'Oxford Cryostream 800'

loop_
_space_group_symop_operation_xyz
'x, y, z'
'-x, -y, -z'

loop_
_atom_site_label
_atom_site_type_symbol
_atom_site_fract_x
_atom_site_fract_y
_atom_site_fract_z
_atom_site_U_iso_or_equiv
_atom_site_adp_type
_atom_site_occupancy
_atom_site_site_symmetry_order
_atom_site_calc_flag
_atom_site_refinement_flags_posn
_atom_site_refinement_flags_adp
_atom_site_refinement_flags_occupancy
_atom_site_disorder_assembly
_atom_site_disorder_group
P1 P 0.58604(10) 0.77332(10) 0.28719(5) 0.0152(2) Uani 1 1 d . . . . .
Si1 Si 0.21463(10) 0.79046(10) 0.32712(5) 0.0149(2) Uani 1 1 d . . . . .
O1 O 0.3751(3) 0.7462(2) 0.31881(13) 0.0179(6) Uani 1 1 d . . . . .
C1 C 0.4475(4) 0.7416(4) 0.25155(19) 0.0157(8) Uani 1 1 d . . . . .
H1 H 0.395926 0.810060 0.211701 0.019 Uiso 1 1 calc R U . . .
C14 C 0.6688(4) 0.6633(4) 0.36783(19) 0.0168(9) Uani 1 1 d . . . . .
C15 C 0.8026(4) 0.5958(4) 0.3661(2) 0.0203(9) Uani 1 1 d . . . . .
H15 H 0.849292 0.604872 0.321140 0.024 Uiso 1 1 calc R U . . .
C18 C 0.6659(4) 0.5683(4) 0.4977(2) 0.0235(10) Uani 1 1 d . . . . .
H18 H 0.619852 0.558622 0.542870 0.028 Uiso 1 1 calc R U . . .
C19 C 0.5999(4) 0.6491(4) 0.4344(2) 0.0214(9) Uani 1 1 d . . . . .
H19 H 0.509131 0.694218 0.435937 0.026 Uiso 1 1 calc R U . . .
C20 C 0.5123(4) 0.9225(4) 0.31840(19) 0.0163(8) Uani 1 1 d . . . . .
C21 C 0.4146(4) 1.0149(4) 0.2721(2) 0.0237(10) Uani 1 1 d . . . . .
H21 H 0.385689 0.997226 0.225673 0.028 Uiso 1 1 calc R U . . .
C22 C 0.3599(5) 1.1314(4) 0.2933(2) 0.0287(11) Uani 1 1 d . . . . .
H22 H 0.293024 1.193614 0.261921 0.034 Uiso 1 1 calc R U . . .
C23 C 0.4032(4) 1.1572(4) 0.3611(2) 0.0243(10) Uani 1 1 d . . . . .
H23 H 0.366109 1.237440 0.375881 0.029 Uiso 1 1 calc R U . . .
C24 C 0.4998(4) 1.0669(4) 0.4068(2) 0.0228(10) Uani 1 1 d . . . . .
H24 H 0.528827 1.085330 0.452967 0.027 Uiso 1 1 calc R U . . .
C25 C 0.5551(4) 0.9493(4) 0.3861(2) 0.0206(9) Uani 1 1 d . . . . .
H25 H 0.621624 0.887472 0.417957 0.025 Uiso 1 1 calc R U . . .
C17 C 0.7988(4) 0.5013(4) 0.4962(2) 0.0243(10) Uani 1 1 d . . . . .
H17 H 0.842606 0.446023 0.539923 0.029 Uiso 1 1 calc R U . . .
C16 C 0.8673(4) 0.5152(4) 0.4306(2) 0.0229(10) Uani 1 1 d . . . . .
H16 H 0.958088 0.469880 0.429702 0.027 Uiso 1 1 calc R U . . .
O2 O 0.6100(5) 0.1953(3) 0.1635(2) 0.0572(12) Uani 1 1 d . . . . .
N2 N 0.5742(4) 0.2911(4) 0.1204(2) 0.0308(9) Uani 1 1 d . . . . .
C2 C 0.4848(3) 0.6214(4) 0.2178(2) 0.0145(8) Uani 1 1 d . . . . .
O3 O 0.5630(4) 0.2967(3) 0.05019(17) 0.0429(9) Uani 1 1 d . . . . .
C3 C 0.5020(4) 0.6186(4) 0.1383(2) 0.0217(9) Uani 1 1 d . . . . .
H3 H 0.492522 0.691450 0.105785 0.026 Uiso 1 1 calc R U . . .
C4 C 0.5328(4) 0.5106(4) 0.1065(2) 0.0221(10) Uani 1 1 d . . . . .
H4 H 0.545926 0.508146 0.052399 0.027 Uiso 1 1 calc R U . . .
C5 C 0.5441(4) 0.4063(4) 0.1545(2) 0.0231(10) Uani 1 1 d . . . . .
C6 C 0.5268(4) 0.4053(4) 0.2336(2) 0.0251(10) Uani 1 1 d . . . . .
H6 H 0.534850 0.332363 0.265526 0.030 Uiso 1 1 calc R U . . .
C7 C 0.4972(4) 0.5148(4) 0.2651(2) 0.0221(10) Uani 1 1 d . . . . .
H7 H 0.485352 0.516691 0.319288 0.027 Uiso 1 1 calc R U . . .
C8 C 0.6932(4) 0.7765(4) 0.20886(19) 0.0166(9) Uani 1 1 d . . . . .
C9 C 0.7563(4) 0.6715(4) 0.1720(2) 0.0215(9) Uani 1 1 d . . . . .
H9 H 0.749965 0.596136 0.191091 0.026 Uiso 1 1 calc R U . . .
C10 C 0.8290(4) 0.6800(5) 0.1065(2) 0.0280(11) Uani 1 1 d . . . . .
H10 H 0.871017 0.610181 0.080182 0.034 Uiso 1 1 calc R U . . .
C11 C 0.8397(4) 0.7891(5) 0.0800(2) 0.0297(11) Uani 1 1 d . . . . .
H11 H 0.888687 0.794119 0.035325 0.036 Uiso 1 1 calc R U . . .
C12 C 0.7799(4) 0.8912(4) 0.1178(2) 0.0255(10) Uani 1 1 d . . . . .
H12 H 0.789055 0.965655 0.099588 0.031 Uiso 1 1 calc R U . . .
C13 C 0.7061(4) 0.8854(4) 0.1824(2) 0.0210(9) Uani 1 1 d . . . . .
H13 H 0.664791 0.955711 0.208339 0.025 Uiso 1 1 calc R U . . .
Cl1_1 Cl 0.5811(9) 0.0268(8) -0.0536(5) 0.077(3) Uani 0.5 1 d D . P A -1
C2_1 C 0.4788(9) 0.0723(8) 0.0224(5) 0.028(2) Uani 0.5 1 d . . P A -1
H2A_1 H 0.407737 0.151699 0.005692 0.034 Uiso 0.5 1 calc R U P A -1
H2B_1 H 0.527362 0.083247 0.066046 0.034 Uiso 0.5 1 calc R U P A -1
Cl2_1 Cl 0.4125(6) -0.0390(4) 0.0538(3) 0.0195(10) Uani 0.5 1 d D . P A -1
Cl1_4 Cl 0.12581(11) 0.13642(10) 0.13796(5) 0.0280(3) Uani 1 1 d D U . . .
C1_4 C -0.0161(4) 0.1460(4) 0.1886(2) 0.0330(11) Uani 1 1 d D U . . .
H1A_4 H -0.067592 0.113982 0.158421 0.040 Uiso 1 1 calc R U . . .
H1B_4 H 0.008736 0.094203 0.239132 0.040 Uiso 1 1 calc R U . . .
Cl2_4 Cl -0.11244(12) 0.29786(12) 0.20469(6) 0.0394(3) Uani 1 1 d D . . . .
O1_2 O 0.1413(3) 0.9407(2) 0.34306(13) 0.0168(6) Uani 1 1 d D . . . .
O2_2 O 0.2336(3) 0.7466(2) 0.42743(12) 0.0165(6) Uani 1 1 d D . . . .
C1_2 C 0.1538(4) 0.9551(4) 0.41885(18) 0.0169(8) Uani 1 1 d D . . . .
C2_2 C 0.2070(3) 0.8441(4) 0.46587(19) 0.0160(8) Uani 1 1 d D . . . .
C3_2 C 0.2263(3) 0.8411(4) 0.54429(19) 0.0174(9) Uani 1 1 d D . . . .
C4_2 C 0.1885(4) 0.9516(4) 0.57621(18) 0.0184(9) Uani 1 1 d D . . . .
C5_2 C 0.1361(4) 1.0627(4) 0.52895(19) 0.0189(9) Uani 1 1 d D . . . .
C6_2 C 0.1186(4) 1.0645(4) 0.44870(19) 0.0170(8) Uani 1 1 d D . . . .
Cl1_2 Cl 0.05162(10) 1.19998(9) 0.38800(5) 0.0219(2) Uani 1 1 d D . . . .
Cl2_2 Cl 0.09035(10) 1.19929(10) 0.56828(5) 0.0259(3) Uani 1 1 d D . . . .
Cl3_2 Cl 0.20668(10) 0.94877(10) 0.67535(5) 0.0257(3) Uani 1 1 d D . . . .
Cl4_2 Cl 0.29863(10) 0.70122(10) 0.60006(5) 0.0233(2) Uani 1 1 d D . . . .
O1_3 O 0.1676(3) 0.6709(2) 0.32098(13) 0.0177(6) Uani 1 1 d D . . . .
O2_3 O 0.1710(3) 0.8407(2) 0.22809(13) 0.0182(6) Uani 1 1 d D . . . .
C1_3 C 0.1583(3) 0.6531(3) 0.24594(18) 0.0151(8) Uani 1 1 d D . . . .
C2_3 C 0.1607(3) 0.7494(3) 0.19339(19) 0.0159(8) Uani 1 1 d D . . . .
C3_3 C 0.1571(4) 0.7427(4) 0.11458(19) 0.0187(9) Uani 1 1 d D . . . .
C4_3 C 0.1555(4) 0.6364(4) 0.08894(18) 0.0186(9) Uani 1 1 d D . . . .
C5_3 C 0.1527(4) 0.5408(4) 0.14149(19) 0.0190(9) Uani 1 1 d D . . . .
C6_3 C 0.1506(4) 0.5500(3) 0.22157(19) 0.0165(8) Uani 1 1 d D . . . .
Cl1_3 Cl 0.14130(10) 0.43653(9) 0.28966(5) 0.0235(2) Uani 1 1 d D . . . .
Cl2_3 Cl 0.15031(12) 0.40945(10) 0.11029(5) 0.0299(3) Uani 1 1 d D . . . .
Cl3_3 Cl 0.15339(11) 0.62654(10) -0.00968(5) 0.0268(3) Uani 1 1 d D . . . .
Cl4_3 Cl 0.15362(12) 0.86616(10) 0.05048(5) 0.0296(3) Uani 1 1 d D . . . .

loop_
_atom_site_aniso_label
_atom_site_aniso_U_11
_atom_site_aniso_U_22
_atom_site_aniso_U_33
_atom_site_aniso_U_23
_atom_site_aniso_U_13
_atom_site_aniso_U_12
P1 0.0144(5) 0.0146(6) 0.0160(4) -0.0025(3) 0.0008(3) -0.0049(5)
Si1 0.0155(6) 0.0151(6) 0.0146(4) -0.0022(4) -0.0001(4) -0.0061(5)
O1 0.0217(16) 0.0174(16) 0.0146(11) -0.0013(10) 0.0019(10) -0.0078(13)
C1 0.013(2) 0.015(2) 0.0175(16) 0.0012(14) 0.0000(13) -0.0040(18)
C14 0.018(2) 0.015(2) 0.0181(16) -0.0030(14) -0.0012(14) -0.0064(19)
C15 0.022(2) 0.018(2) 0.0211(17) -0.0071(15) 0.0015(14) -0.007(2)
C18 0.027(2) 0.024(2) 0.0217(18) -0.0010(16) 0.0015(15) -0.013(2)
C19 0.018(2) 0.023(2) 0.0231(18) -0.0011(16) -0.0007(15) -0.009(2)
C20 0.013(2) 0.017(2) 0.0214(17) -0.0046(14) 0.0050(14) -0.0078(19)
C21 0.025(2) 0.022(2) 0.0218(18) -0.0033(16) -0.0042(15) -0.006(2)
C22 0.032(3) 0.017(2) 0.032(2) -0.0026(17) -0.0043(17) -0.005(2)
C23 0.026(2) 0.017(2) 0.033(2) -0.0119(17) 0.0082(17) -0.009(2)
C24 0.023(2) 0.024(3) 0.0250(19) -0.0080(16) 0.0036(15) -0.011(2)
C25 0.019(2) 0.021(2) 0.0205(17) -0.0041(15) 0.0004(14) -0.006(2)
C17 0.032(3) 0.016(2) 0.0260(19) 0.0022(15) -0.0076(16) -0.012(2)
C16 0.021(2) 0.014(2) 0.0299(19) -0.0053(16) -0.0054(15) -0.002(2)
O2 0.100(4) 0.019(2) 0.0454(19) -0.0019(15) -0.0225(19) -0.015(2)
N2 0.037(2) 0.021(2) 0.0336(19) -0.0072(16) -0.0062(15) -0.008(2)
C2 0.0062(19) 0.015(2) 0.0248(17) -0.0031(15) -0.0008(13) -0.0060(18)
O3 0.071(3) 0.034(2) 0.0285(16) -0.0120(13) -0.0002(15) -0.023(2)
C3 0.023(2) 0.020(2) 0.0226(18) -0.0013(15) -0.0007(15) -0.010(2)
C4 0.024(2) 0.021(2) 0.0212(17) -0.0050(16) -0.0017(15) -0.008(2)
C5 0.021(2) 0.016(2) 0.032(2) -0.0087(16) -0.0038(16) -0.004(2)
C6 0.028(2) 0.022(3) 0.0253(19) 0.0025(16) -0.0060(16) -0.011(2)
C7 0.022(2) 0.024(2) 0.0179(17) -0.0030(15) -0.0029(14) -0.006(2)
C8 0.012(2) 0.021(2) 0.0165(16) -0.0021(14) -0.0002(13) -0.0061(19)
C9 0.014(2) 0.025(2) 0.0231(18) -0.0051(16) -0.0010(14) -0.004(2)
C10 0.019(2) 0.042(3) 0.0202(18) -0.0095(18) 0.0006(15) -0.008(2)
C11 0.019(2) 0.049(3) 0.0170(18) 0.0005(18) 0.0040(15) -0.010(2)
C12 0.019(2) 0.034(3) 0.0242(19) 0.0041(17) -0.0044(15) -0.013(2)
C13 0.016(2) 0.029(3) 0.0198(17) -0.0029(16) -0.0025(14) -0.010(2)
Cl1_1 0.039(4) 0.131(7) 0.060(4) 0.027(3) -0.010(3) -0.044(4)
C2_1 0.029(5) 0.018(5) 0.042(5) 0.000(4) -0.001(4) -0.016(5)
Cl2_1 0.028(3) 0.0176(16) 0.0180(17) 0.0015(12) 0.0043(15) -0.0158(17)
Cl1_4 0.0296(6) 0.0224(6) 0.0312(5) -0.0023(4) 0.0046(4) -0.0095(5)
C1_4 0.034(3) 0.037(3) 0.031(2) 0.0007(19) 0.0021(18) -0.018(3)
Cl2_4 0.0334(7) 0.0419(8) 0.0268(5) 0.0034(4) 0.0046(4) 0.0009(6)
O1_2 0.0164(14) 0.0160(15) 0.0173(11) -0.0038(10) -0.0005(9) -0.0049(13)
O2_2 0.0190(15) 0.0147(15) 0.0148(11) -0.0012(10) 0.0004(9) -0.0054(13)
C1_2 0.015(2) 0.021(2) 0.0167(16) -0.0019(14) 0.0040(13) -0.0086(18)
C2_2 0.014(2) 0.015(2) 0.0223(16) -0.0048(14) 0.0023(13) -0.0088(18)
C3_2 0.012(2) 0.021(2) 0.0204(16) -0.0015(14) 0.0008(13) -0.0083(19)
C4_2 0.016(2) 0.025(2) 0.0174(16) -0.0052(14) 0.0038(13) -0.0110(19)
C5_2 0.015(2) 0.021(2) 0.0243(17) -0.0077(15) 0.0066(14) -0.0101(19)
C6_2 0.010(2) 0.017(2) 0.0257(17) -0.0041(15) 0.0014(13) -0.0066(18)
Cl1_2 0.0217(5) 0.0135(5) 0.0286(4) -0.0027(4) 0.0016(4) -0.0046(5)
Cl2_2 0.0246(6) 0.0228(6) 0.0317(5) -0.0151(4) 0.0029(4) -0.0076(5)
Cl3_2 0.0319(6) 0.0355(7) 0.0167(4) -0.0086(4) 0.0038(4) -0.0195(5)
Cl4_2 0.0278(6) 0.0229(6) 0.0182(4) 0.0008(3) -0.0040(3) -0.0095(5)
O1_3 0.0226(16) 0.0139(15) 0.0164(11) -0.0028(10) -0.0011(10) -0.0064(13)
O2_3 0.0232(16) 0.0180(15) 0.0154(11) -0.0001(10) -0.0028(10) -0.0104(13)
C1_3 0.013(2) 0.014(2) 0.0178(16) -0.0027(13) -0.0010(13) -0.0038(17)
C2_3 0.014(2) 0.012(2) 0.0221(16) -0.0029(14) -0.0001(13) -0.0052(18)
C3_3 0.017(2) 0.021(2) 0.0186(16) 0.0009(14) 0.0010(14) -0.0094(19)
C4_3 0.017(2) 0.024(2) 0.0172(16) -0.0054(14) 0.0007(13) -0.0100(19)
C5_3 0.018(2) 0.018(2) 0.0218(17) -0.0072(14) -0.0001(14) -0.0059(19)
C6_3 0.017(2) 0.010(2) 0.0220(17) 0.0001(14) -0.0019(14) -0.0050(18)
Cl1_3 0.0306(6) 0.0160(5) 0.0252(4) -0.0011(4) 0.0006(4) -0.0107(5)
Cl2_3 0.0432(7) 0.0216(6) 0.0291(5) -0.0098(4) -0.0009(4) -0.0151(6)
Cl3_3 0.0361(6) 0.0305(6) 0.0173(4) -0.0078(4) 0.0006(4) -0.0153(5)
Cl4_3 0.0490(7) 0.0285(6) 0.0174(4) 0.0006(4) -0.0010(4) -0.0222(6)

loop_
_atom_type_symbol
_atom_type_description
_atom_type_scat_dispersion_real
_atom_type_scat_dispersion_imag
_atom_type_scat_source
C C 0.0033 0.0016 'International Tables Vol C Tables 4.2.6.8 and 6.1.1.4'
H H 0.0000 0.0000 'International Tables Vol C Tables 4.2.6.8 and 6.1.1.4'
N N 0.0061 0.0033 'International Tables Vol C Tables 4.2.6.8 and 6.1.1.4'
O O 0.0106 0.0060 'International Tables Vol C Tables 4.2.6.8 and 6.1.1.4'
Si Si 0.0817 0.0704 'International Tables Vol C Tables 4.2.6.8 and 6.1.1.4'
P P 0.1023 0.0942 'International Tables Vol C Tables 4.2.6.8 and 6.1.1.4'
Cl Cl 0.1484 0.1585 'International Tables Vol C Tables 4.2.6.8 and 6.1.1.4'

loop_
_geom_angle_atom_site_label_1
_geom_angle_atom_site_label_2
_geom_angle_atom_site_label_3
_geom_angle
_geom_angle_site_symmetry_1
_geom_angle_site_symmetry_3
_geom_angle_publ_flag
C20 P1 C14 109.87(17) . . ?
C20 P1 C8 109.79(19) . . ?
C14 P1 C8 112.06(18) . . ?
C20 P1 C1 104.39(18) . . ?
C14 P1 C1 110.59(19) . . ?
C8 P1 C1 109.86(16) . . ?
O1 Si1 O1_3 110.87(14) . . ?
O1 Si1 O1_2 112.36(15) . . ?
O1_3 Si1 O1_2 136.71(14) . . ?
O1 Si1 O2_2 90.71(12) . . ?
O1_3 Si1 O2_2 87.38(13) . . ?
O1_2 Si1 O2_2 89.96(12) . . ?
O1 Si1 O2_3 97.68(12) . . ?
O1_3 Si1 O2_3 89.47(13) . . ?
O1_2 Si1 O2_3 87.00(12) . . ?
O2_2 Si1 O2_3 171.61(14) . . ?
C1 O1 Si1 129.0(2) . . ?
O1 C1 C2 112.8(3) . . ?
O1 C1 P1 101.4(2) . . ?
C2 C1 P1 115.0(3) . . ?
O1 C1 H1 109.1 . . ?
C2 C1 H1 109.1 . . ?
P1 C1 H1 109.1 . . ?
C15 C14 C19 119.8(3) . . ?
C15 C14 P1 120.3(3) . . ?
C19 C14 P1 119.7(3) . . ?
C16 C15 C14 120.0(4) . . ?
C16 C15 H15 120.0 . . ?
C14 C15 H15 120.0 . . ?
C19 C18 C17 121.0(4) . . ?
C19 C18 H18 119.5 . . ?
C17 C18 H18 119.5 . . ?
C18 C19 C14 119.2(4) . . ?
C18 C19 H19 120.4 . . ?
C14 C19 H19 120.4 . . ?
C25 C20 C21 119.4(4) . . ?
C25 C20 P1 121.1(3) . . ?
C21 C20 P1 119.5(3) . . ?
C22 C21 C20 120.6(4) . . ?
C22 C21 H21 119.7 . . ?
C20 C21 H21 119.7 . . ?
C21 C22 C23 119.5(4) . . ?
C21 C22 H22 120.2 . . ?
C23 C22 H22 120.2 . . ?
C24 C23 C22 120.2(4) . . ?
C24 C23 H23 119.9 . . ?
C22 C23 H23 119.9 . . ?
C23 C24 C25 120.7(4) . . ?
C23 C24 H24 119.7 . . ?
C25 C24 H24 119.7 . . ?
C24 C25 C20 119.6(4) . . ?
C24 C25 H25 120.2 . . ?
C20 C25 H25 120.2 . . ?
C16 C17 C18 120.0(4) . . ?
C16 C17 H17 120.0 . . ?
C18 C17 H17 120.0 . . ?
C17 C16 C15 119.9(4) . . ?
C17 C16 H16 120.0 . . ?
C15 C16 H16 120.0 . . ?
O2 N2 O3 123.3(4) . . ?
O2 N2 C5 118.7(3) . . ?
O3 N2 C5 118.0(4) . . ?
C7 C2 C3 119.6(4) . . ?
C7 C2 C1 120.7(3) . . ?
C3 C2 C1 119.7(4) . . ?
C4 C3 C2 120.4(4) . . ?
C4 C3 H3 119.8 . . ?
C2 C3 H3 119.8 . . ?
C5 C4 C3 118.9(3) . . ?
C5 C4 H4 120.6 . . ?
C3 C4 H4 120.6 . . ?
C4 C5 C6 122.6(4) . . ?
C4 C5 N2 119.1(3) . . ?
C6 C5 N2 118.3(4) . . ?
C5 C6 C7 117.9(4) . . ?
C5 C6 H6 121.1 . . ?
C7 C6 H6 121.1 . . ?
C2 C7 C6 120.7(3) . . ?
C2 C7 H7 119.7 . . ?
C6 C7 H7 119.7 . . ?
C13 C8 C9 120.5(3) . . ?
C13 C8 P1 119.4(3) . . ?
C9 C8 P1 120.0(3) . . ?
C10 C9 C8 118.7(4) . . ?
C10 C9 H9 120.7 . . ?
C8 C9 H9 120.7 . . ?
C11 C10 C9 120.3(4) . . ?
C11 C10 H10 119.8 . . ?
C9 C10 H10 119.8 . . ?
C10 C11 C12 120.6(4) . . ?
C10 C11 H11 119.7 . . ?
C12 C11 H11 119.7 . . ?
C11 C12 C13 120.1(5) . . ?
C11 C12 H12 119.9 . . ?
C13 C12 H12 119.9 . . ?
C8 C13 C12 119.7(4) . . ?
C8 C13 H13 120.1 . . ?
C12 C13 H13 120.1 . . ?
Cl1_1 C2_1 Cl2_1 110.5(6) . . ?
Cl1_1 C2_1 H2A_1 109.6 . . ?
Cl2_1 C2_1 H2A_1 109.6 . . ?
Cl1_1 C2_1 H2B_1 109.6 . . ?
Cl2_1 C2_1 H2B_1 109.6 . . ?
H2A_1 C2_1 H2B_1 108.1 . . ?
Cl2_4 C1_4 Cl1_4 112.0(3) . . ?
Cl2_4 C1_4 H1A_4 109.2 . . ?
Cl1_4 C1_4 H1A_4 109.2 . . ?
Cl2_4 C1_4 H1B_4 109.2 . . ?
Cl1_4 C1_4 H1B_4 109.2 . . ?
H1A_4 C1_4 H1B_4 107.9 . . ?
C1_2 O1_2 Si1 111.6(2) . . ?
C2_2 O2_2 Si1 110.8(2) . . ?
O1_2 C1_2 C6_2 125.9(3) . . ?
O1_2 C1_2 C2_2 112.6(3) . . ?
C6_2 C1_2 C2_2 121.5(3) . . ?
O2_2 C2_2 C3_2 125.8(3) . . ?
O2_2 C2_2 C1_2 113.5(3) . . ?
C3_2 C2_2 C1_2 120.6(3) . . ?
C2_2 C3_2 C4_2 118.8(3) . . ?
C2_2 C3_2 Cl4_2 119.2(3) . . ?
C4_2 C3_2 Cl4_2 122.0(3) . . ?
C5_2 C4_2 C3_2 120.5(3) . . ?
C5_2 C4_2 Cl3_2 120.3(3) . . ?
C3_2 C4_2 Cl3_2 119.2(3) . . ?
C4_2 C5_2 C6_2 120.1(3) . . ?
C4_2 C5_2 Cl2_2 120.5(3) . . ?
C6_2 C5_2 Cl2_2 119.4(3) . . ?
C1_2 C6_2 C5_2 118.5(3) . . ?
C1_2 C6_2 Cl1_2 119.7(3) . . ?
C5_2 C6_2 Cl1_2 121.8(3) . . ?
C1_3 O1_3 Si1 110.9(2) . . ?
C2_3 O2_3 Si1 109.7(2) . . ?
O1_3 C1_3 C6_3 125.2(3) . . ?
O1_3 C1_3 C2_3 113.2(3) . . ?
C6_3 C1_3 C2_3 121.6(3) . . ?
O2_3 C2_3 C3_3 127.0(4) . . ?
O2_3 C2_3 C1_3 113.0(3) . . ?
C3_3 C2_3 C1_3 120.0(3) . . ?
C2_3 C3_3 C4_3 119.1(3) . . ?
C2_3 C3_3 Cl4_3 119.1(3) . . ?
C4_3 C3_3 Cl4_3 121.8(3) . . ?
C5_3 C4_3 C3_3 120.7(3) . . ?
C5_3 C4_3 Cl3_3 120.0(3) . . ?
C3_3 C4_3 Cl3_3 119.3(3) . . ?
C4_3 C5_3 C6_3 120.2(3) . . ?
C4_3 C5_3 Cl2_3 120.9(3) . . ?
C6_3 C5_3 Cl2_3 118.9(3) . . ?
C1_3 C6_3 C5_3 118.3(3) . . ?
C1_3 C6_3 Cl1_3 119.3(3) . . ?
C5_3 C6_3 Cl1_3 122.3(3) . . ?

loop_
_geom_bond_atom_site_label_1
_geom_bond_atom_site_label_2
_geom_bond_distance
_geom_bond_site_symmetry_2
_geom_bond_publ_flag
P1 C20 1.795(4) . ?
P1 C14 1.797(4) . ?
P1 C8 1.801(4) . ?
P1 C1 1.862(4) . ?
Si1 O1 1.672(3) . ?
Si1 O1_3 1.714(3) . ?
Si1 O1_2 1.715(3) . ?
Si1 O2_2 1.752(2) . ?
Si1 O2_3 1.767(2) . ?
O1 C1 1.402(4) . ?
C1 C2 1.517(5) . ?
C1 H1 1.0000 . ?
C14 C15 1.402(6) . ?
C14 C19 1.407(5) . ?
C15 C16 1.395(5) . ?
C15 H15 0.9500 . ?
C18 C19 1.386(6) . ?
C18 C17 1.391(6) . ?
C18 H18 0.9500 . ?
C19 H19 0.9500 . ?
C20 C25 1.394(5) . ?
C20 C21 1.399(6) . ?
C21 C22 1.378(6) . ?
C21 H21 0.9500 . ?
C22 C23 1.391(6) . ?
C22 H22 0.9500 . ?
C23 C24 1.377(6) . ?
C23 H23 0.9500 . ?
C24 C25 1.386(6) . ?
C24 H24 0.9500 . ?
C25 H25 0.9500 . ?
C17 C16 1.389(6) . ?
C17 H17 0.9500 . ?
C16 H16 0.9500 . ?
O2 N2 1.219(5) . ?
N2 O3 1.220(4) . ?
N2 C5 1.477(5) . ?
C2 C7 1.392(6) . ?
C2 C3 1.394(5) . ?
C3 C4 1.379(6) . ?
C3 H3 0.9500 . ?
C4 C5 1.379(6) . ?
C4 H4 0.9500 . ?
C5 C6 1.384(5) . ?
C6 C7 1.393(6) . ?
C6 H6 0.9500 . ?
C7 H7 0.9500 . ?
C8 C13 1.387(6) . ?
C8 C9 1.402(5) . ?
C9 C10 1.402(5) . ?
C9 H9 0.9500 . ?
C10 C11 1.379(7) . ?
C10 H10 0.9500 . ?
C11 C12 1.381(6) . ?
C11 H11 0.9500 . ?
C12 C13 1.391(5) . ?
C12 H12 0.9500 . ?
C13 H13 0.9500 . ?
Cl1_1 C2_1 1.725(12) . ?
C2_1 Cl2_1 1.783(11) . ?
C2_1 H2A_1 0.9900 . ?
C2_1 H2B_1 0.9900 . ?
Cl1_4 C1_4 1.770(4) . ?
C1_4 Cl2_4 1.769(5) . ?
C1_4 H1A_4 0.9900 . ?
C1_4 H1B_4 0.9900 . ?
O1_2 C1_2 1.364(4) . ?
O2_2 C2_2 1.340(4) . ?
C1_2 C6_2 1.372(5) . ?
C1_2 C2_2 1.391(5) . ?
C2_2 C3_2 1.377(5) . ?
C3_2 C4_2 1.399(5) . ?
C3_2 Cl4_2 1.730(4) . ?
C4_2 C5_2 1.394(5) . ?
C4_2 Cl3_2 1.732(3) . ?
C5_2 C6_2 1.408(5) . ?
C5_2 Cl2_2 1.729(4) . ?
C6_2 Cl1_2 1.729(4) . ?
O1_3 C1_3 1.357(4) . ?
O2_3 C2_3 1.347(4) . ?
C1_3 C6_3 1.379(5) . ?
C1_3 C2_3 1.391(5) . ?
C2_3 C3_3 1.383(4) . ?
C3_3 C4_3 1.399(5) . ?
C3_3 Cl4_3 1.728(4) . ?
C4_3 C5_3 1.385(5) . ?
C4_3 Cl3_3 1.732(3) . ?
C5_3 C6_3 1.407(4) . ?
C5_3 Cl2_3 1.727(4) . ?
C6_3 Cl1_3 1.724(4) . ?

loop_
_geom_torsion_atom_site_label_1
_geom_torsion_atom_site_label_2
_geom_torsion_atom_site_label_3
_geom_torsion_atom_site_label_4
_geom_torsion
_geom_torsion_site_symmetry_1
_geom_torsion_site_symmetry_2
_geom_torsion_site_symmetry_3
_geom_torsion_site_symmetry_4
_geom_torsion_publ_flag
O1_3 Si1 O1 C1 87.1(3) . . . . ?
O1_2 Si1 O1 C1 -95.2(3) . . . . ?
O2_2 Si1 O1 C1 174.6(3) . . . . ?
O2_3 Si1 O1 C1 -5.3(3) . . . . ?
Si1 O1 C1 C2 -88.0(4) . . . . ?
Si1 O1 C1 P1 148.5(2) . . . . ?
C20 P1 C1 O1 -60.8(3) . . . . ?
C14 P1 C1 O1 57.3(3) . . . . ?
C8 P1 C1 O1 -178.4(2) . . . . ?
C20 P1 C1 C2 177.2(3) . . . . ?
C14 P1 C1 C2 -64.7(3) . . . . ?
C8 P1 C1 C2 59.6(3) . . . . ?
C20 P1 C14 C15 -119.7(3) . . . . ?
C8 P1 C14 C15 2.6(4) . . . . ?
C1 P1 C14 C15 125.5(3) . . . . ?
C20 P1 C14 C19 57.3(4) . . . . ?
C8 P1 C14 C19 179.7(3) . . . . ?
C1 P1 C14 C19 -57.4(4) . . . . ?
C19 C14 C15 C16 -0.4(6) . . . . ?
P1 C14 C15 C16 176.7(3) . . . . ?
C17 C18 C19 C14 -0.2(6) . . . . ?
C15 C14 C19 C18 0.3(6) . . . . ?
P1 C14 C19 C18 -176.8(3) . . . . ?
C14 P1 C20 C25 20.7(4) . . . . ?
C8 P1 C20 C25 -103.0(3) . . . . ?
C1 P1 C20 C25 139.3(3) . . . . ?
C14 P1 C20 C21 -162.4(3) . . . . ?
C8 P1 C20 C21 74.0(4) . . . . ?
C1 P1 C20 C21 -43.8(4) . . . . ?
C25 C20 C21 C22 -0.6(6) . . . . ?
P1 C20 C21 C22 -177.5(4) . . . . ?
C20 C21 C22 C23 0.5(7) . . . . ?
C21 C22 C23 C24 -0.3(7) . . . . ?
C22 C23 C24 C25 0.0(7) . . . . ?
C23 C24 C25 C20 0.0(6) . . . . ?
C21 C20 C25 C24 0.3(6) . . . . ?
P1 C20 C25 C24 177.2(3) . . . . ?
C19 C18 C17 C16 0.3(7) . . . . ?
C18 C17 C16 C15 -0.5(6) . . . . ?
C14 C15 C16 C17 0.5(6) . . . . ?
O1 C1 C2 C7 -26.6(5) . . . . ?
P1 C1 C2 C7 89.0(4) . . . . ?
O1 C1 C2 C3 151.0(3) . . . . ?
P1 C1 C2 C3 -93.4(4) . . . . ?
C7 C2 C3 C4 -0.8(6) . . . . ?
C1 C2 C3 C4 -178.4(4) . . . . ?
C2 C3 C4 C5 1.0(6) . . . . ?
C3 C4 C5 C6 -0.5(7) . . . . ?
C3 C4 C5 N2 178.6(4) . . . . ?
O2 N2 C5 C4 165.2(5) . . . . ?
O3 N2 C5 C4 -14.0(6) . . . . ?
O2 N2 C5 C6 -15.6(7) . . . . ?
O3 N2 C5 C6 165.1(4) . . . . ?
C4 C5 C6 C7 -0.2(7) . . . . ?
N2 C5 C6 C7 -179.3(4) . . . . ?
C3 C2 C7 C6 0.1(6) . . . . ?
C1 C2 C7 C6 177.7(4) . . . . ?
C5 C6 C7 C2 0.4(6) . . . . ?
C20 P1 C8 C13 -0.4(4) . . . . ?
C14 P1 C8 C13 -122.8(3) . . . . ?
C1 P1 C8 C13 113.9(3) . . . . ?
C20 P1 C8 C9 -176.4(3) . . . . ?
C14 P1 C8 C9 61.2(3) . . . . ?
C1 P1 C8 C9 -62.2(3) . . . . ?
C13 C8 C9 C10 -2.1(6) . . . . ?
P1 C8 C9 C10 173.9(3) . . . . ?
C8 C9 C10 C11 1.2(6) . . . . ?
C9 C10 C11 C12 0.4(6) . . . . ?
C10 C11 C12 C13 -1.1(6) . . . . ?
C9 C8 C13 C12 1.5(6) . . . . ?
P1 C8 C13 C12 -174.5(3) . . . . ?
C11 C12 C13 C8 0.1(6) . . . . ?
O1 Si1 O1_2 C1_2 -80.0(3) . . . . ?
O1_3 Si1 O1_2 C1_2 96.9(3) . . . . ?
O2_2 Si1 O1_2 C1_2 10.8(3) . . . . ?
O2_3 Si1 O1_2 C1_2 -177.1(3) . . . . ?
O1 Si1 O2_2 C2_2 101.2(2) . . . . ?
O1_3 Si1 O2_2 C2_2 -147.9(2) . . . . ?
O1_2 Si1 O2_2 C2_2 -11.1(2) . . . . ?
Si1 O1_2 C1_2 C6_2 172.5(3) . . . . ?
Si1 O1_2 C1_2 C2_2 -8.0(4) . . . . ?
Si1 O2_2 C2_2 C3_2 -172.2(3) . . . . ?
Si1 O2_2 C2_2 C1_2 8.8(4) . . . . ?
O1_2 C1_2 C2_2 O2_2 -0.7(4) . . . . ?
C6_2 C1_2 C2_2 O2_2 178.9(3) . . . . ?
O1_2 C1_2 C2_2 C3_2 -179.7(3) . . . . ?
C6_2 C1_2 C2_2 C3_2 -0.2(5) . . . . ?
O2_2 C2_2 C3_2 C4_2 -177.4(4) . . . . ?
C1_2 C2_2 C3_2 C4_2 1.5(5) . . . . ?
O2_2 C2_2 C3_2 Cl4_2 3.6(5) . . . . ?
C1_2 C2_2 C3_2 Cl4_2 -177.5(3) . . . . ?
C2_2 C3_2 C4_2 C5_2 -2.0(6) . . . . ?
Cl4_2 C3_2 C4_2 C5_2 176.9(3) . . . . ?
C2_2 C3_2 C4_2 Cl3_2 177.6(3) . . . . ?
Cl4_2 C3_2 C4_2 Cl3_2 -3.5(5) . . . . ?
C3_2 C4_2 C5_2 C6_2 1.2(6) . . . . ?
Cl3_2 C4_2 C5_2 C6_2 -178.4(3) . . . . ?
C3_2 C4_2 C5_2 Cl2_2 -179.6(3) . . . . ?
Cl3_2 C4_2 C5_2 Cl2_2 0.8(5) . . . . ?
O1_2 C1_2 C6_2 C5_2 178.8(3) . . . . ?
C2_2 C1_2 C6_2 C5_2 -0.6(6) . . . . ?
O1_2 C1_2 C6_2 Cl1_2 0.0(6) . . . . ?
C2_2 C1_2 C6_2 Cl1_2 -179.5(3) . . . . ?
C4_2 C5_2 C6_2 C1_2 0.1(6) . . . . ?
Cl2_2 C5_2 C6_2 C1_2 -179.1(3) . . . . ?
C4_2 C5_2 C6_2 Cl1_2 179.0(3) . . . . ?
Cl2_2 C5_2 C6_2 Cl1_2 -0.2(5) . . . . ?
O1 Si1 O1_3 C1_3 -80.8(2) . . . . ?
O1_2 Si1 O1_3 C1_3 102.2(3) . . . . ?
O2_2 Si1 O1_3 C1_3 -170.6(2) . . . . ?
O2_3 Si1 O1_3 C1_3 17.2(2) . . . . ?
O1 Si1 O2_3 C2_3 93.6(2) . . . . ?
O1_3 Si1 O2_3 C2_3 -17.4(2) . . . . ?
O1_2 Si1 O2_3 C2_3 -154.2(2) . . . . ?
Si1 O1_3 C1_3 C6_3 165.1(3) . . . . ?
Si1 O1_3 C1_3 C2_3 -13.2(4) . . . . ?
Si1 O2_3 C2_3 C3_3 -164.5(3) . . . . ?
Si1 O2_3 C2_3 C1_3 13.3(4) . . . . ?
O1_3 C1_3 C2_3 O2_3 -0.5(4) . . . . ?
C6_3 C1_3 C2_3 O2_3 -178.8(3) . . . . ?
O1_3 C1_3 C2_3 C3_3 177.5(3) . . . . ?
C6_3 C1_3 C2_3 C3_3 -0.8(5) . . . . ?
O2_3 C2_3 C3_3 C4_3 175.4(4) . . . . ?
C1_3 C2_3 C3_3 C4_3 -2.2(5) . . . . ?
O2_3 C2_3 C3_3 Cl4_3 -5.0(5) . . . . ?
C1_3 C2_3 C3_3 Cl4_3 177.4(3) . . . . ?
C2_3 C3_3 C4_3 C5_3 2.4(6) . . . . ?
Cl4_3 C3_3 C4_3 C5_3 -177.2(3) . . . . ?
C2_3 C3_3 C4_3 Cl3_3 -179.1(3) . . . . ?
Cl4_3 C3_3 C4_3 Cl3_3 1.3(5) . . . . ?
C3_3 C4_3 C5_3 C6_3 0.4(6) . . . . ?
Cl3_3 C4_3 C5_3 C6_3 -178.1(3) . . . . ?
C3_3 C4_3 C5_3 Cl2_3 179.8(3) . . . . ?
Cl3_3 C4_3 C5_3 Cl2_3 1.3(5) . . . . ?
O1_3 C1_3 C6_3 C5_3 -174.5(3) . . . . ?
C2_3 C1_3 C6_3 C5_3 3.6(6) . . . . ?
O1_3 C1_3 C6_3 Cl1_3 4.5(5) . . . . ?
C2_3 C1_3 C6_3 Cl1_3 -177.4(3) . . . . ?
C4_3 C5_3 C6_3 C1_3 -3.3(6) . . . . ?
Cl2_3 C5_3 C6_3 C1_3 177.2(3) . . . . ?
C4_3 C5_3 C6_3 Cl1_3 177.7(3) . . . . ?
Cl2_3 C5_3 C6_3 Cl1_3 -1.8(5) . . . . ?
